data_7128671
loop_
_publ_author_name
'Ge, Yixiu'
'Qiu, Zaozao'
'Xie, Zuowei'

_publ_section_title
;
 Pd-catalyzed selective tetrafunctionalization of
 diiodo-<i>o</i>-carboranes.
;
_journal_issue 65
_journal_name_full 'Chemical communications (Cambridge, England)'
_journal_page_first 8071
_journal_page_last 8074
_journal_paper_doi 10.1039/d1cc03449a
_journal_volume 57
_journal_year 2021
_chemical_formula_moiety 'C16 H21 B10 I'
_chemical_formula_sum 'C16 H21 B10 I'
_chemical_formula_weight 448.33
_space_group_crystal_system monoclinic
_space_group_IT_number 14
_space_group_name_Hall '-P 2yn'
_space_group_name_H-M_alt 'P 1 21/n 1'
_atom_sites_solution_hydrogens geom
_atom_sites_solution_primary dual
_audit_creation_date 2019-04-02
_audit_creation_method
;
Olex2 1.2
(compiled 2018.05.29 svn.r3508 for OlexSys, GUI svn.r5506)
;
_audit_update_record
;
2021-06-21 deposited with the CCDC.	2021-07-19 downloaded from the CCDC.
;
_cell_angle_alpha 90
_cell_angle_beta 99.1390(10)
_cell_angle_gamma 90
_cell_formula_units_Z 4
_cell_length_a 11.4458(2)
_cell_length_b 12.7974(2)
_cell_length_c 14.4835(3)
_cell_measurement_reflns_used 9676
_cell_measurement_temperature 170(2)
_cell_measurement_theta_max 54.905
_cell_measurement_theta_min 3.01
_cell_volume 2094.56(7)
_computing_cell_refinement 'SAINT v8.37A (Bruker, 2015)'
_computing_data_reduction 'SAINT v8.37A (Bruker, 2015)'
_computing_molecular_graphics 'Olex2 (Dolomanov et al., 2009)'
_computing_publication_material 'Olex2 (Dolomanov et al., 2009)'
_computing_structure_refinement 'ShelXL (Sheldrick, 2015)'
_computing_structure_solution 'ShelXT (Sheldrick, 2015)'
_diffrn_ambient_temperature 170.02
_diffrn_measured_fraction_theta_full 0.998
_diffrn_measured_fraction_theta_max 0.998
_diffrn_measurement_device_type 'Bruker APEX-II CCD'
_diffrn_measurement_method '\f and \w scans'
_diffrn_radiation_type GaK\a
_diffrn_radiation_wavelength 1.34139
_diffrn_reflns_av_R_equivalents 0.0402
_diffrn_reflns_av_unetI/netI 0.0249
_diffrn_reflns_Laue_measured_fraction_full 0.998
_diffrn_reflns_Laue_measured_fraction_max 0.998
_diffrn_reflns_limit_h_max 13
_diffrn_reflns_limit_h_min -13
_diffrn_reflns_limit_k_max 15
_diffrn_reflns_limit_k_min -15
_diffrn_reflns_limit_l_max 17
_diffrn_reflns_limit_l_min -17
_diffrn_reflns_number 23832
_diffrn_reflns_point_group_measured_fraction_full 0.998
_diffrn_reflns_point_group_measured_fraction_max 0.998
_diffrn_reflns_theta_full 53.594
_diffrn_reflns_theta_max 54.910
_diffrn_reflns_theta_min 3.989
_diffrn_standards_number 0
_exptl_absorpt_coefficient_mu 8.008
_exptl_absorpt_correction_T_max 0.7508
_exptl_absorpt_correction_T_min 0.5303
_exptl_absorpt_correction_type multi-scan
_exptl_absorpt_process_details
'SADABS-2016/2 (Bruker,2016/2) was used for absorption correction. wR2(int) was 0.1159 before and 0.0558 after correction. The Ratio of minimum to maximum transmission is 0.7063. The \l/2 correction factor is Not present.'
_exptl_crystal_colour colourless
_exptl_crystal_density_diffrn 1.422
_exptl_crystal_description block
_exptl_crystal_F_000 880
_exptl_crystal_size_max 0.15
_exptl_crystal_size_mid 0.1
_exptl_crystal_size_min 0.08
_refine_diff_density_max 2.095
_refine_diff_density_min -1.321
_refine_diff_density_rms 0.072
_refine_ls_extinction_method none
_refine_ls_goodness_of_fit_ref 1.065
_refine_ls_hydrogen_treatment constr
_refine_ls_matrix_type full
_refine_ls_number_parameters 244
_refine_ls_number_reflns 3963
_refine_ls_number_restraints 0
_refine_ls_restrained_S_all 1.065
_refine_ls_R_factor_all 0.0332
_refine_ls_R_factor_gt 0.0320
_refine_ls_shift/su_max 0.001
_refine_ls_shift/su_mean 0.000
_refine_ls_structure_factor_coef Fsqd
_refine_ls_weighting_details 'w=1/[\s^2^(Fo^2^)+(0.0251P)^2^+4.2702P] where P=(Fo^2^+2Fc^2^)/3'
_refine_ls_weighting_scheme calc
_refine_ls_wR_factor_gt 0.0777
_refine_ls_wR_factor_ref 0.0787
_reflns_Friedel_coverage 0.000
_reflns_number_gt 3808
_reflns_number_total 3963
_reflns_threshold_expression 'I > 2\s(I)'
_cod_data_source_file d1cc03449a2.cif
_cod_data_source_block 3
_cod_depositor_comments 'Adding full bibliography for 7128668--7128673.cif.'
_cod_database_code 7128671
_shelx_shelxl_version_number 2016/6
_shelx_space_group_comment
;
The symmetry employed for this shelxl refinement is uniquely defined
by the following loop, which should always be used as a source of
symmetry information in preference to the above space-group names.
They are only intended as comments.
;
_shelx_estimated_absorpt_t_max 0.567
_shelx_estimated_absorpt_t_min 0.380
_olex2_refinement_description
;
1. Fixed Uiso
 At 1.2 times of:
  All B(H) groups, All C(H) groups
2.a Aromatic/amide H refined with riding coordinates:
 C4(H4), C6(H6), C7(H7), C8(H8), C9(H9), C10(H10), C12(H12), C13(H13),
 C14(H14), C15(H15), C16(H16)
2.b Boron cage BH refined with riding coordinates:
 C1(H1), C2(H2), B3(H3), B6(H6A), B7(H7A), B8(H8A), B9(H9A), B10(H10A),
 B11(H11), B12(H12A)
;
_olex2_submission_special_instructions 'No special instructions were received'

loop_
_space_group_symop_operation_xyz
'x, y, z'
'-x+1/2, y+1/2, -z+1/2'
'-x, -y, -z'
'x-1/2, -y-1/2, z-1/2'

loop_
_atom_site_label
_atom_site_type_symbol
_atom_site_fract_x
_atom_site_fract_y
_atom_site_fract_z
_atom_site_U_iso_or_equiv
_atom_site_adp_type
_atom_site_occupancy
_atom_site_site_symmetry_order
_atom_site_calc_flag
_atom_site_refinement_flags_posn
_atom_site_refinement_flags_adp
_atom_site_refinement_flags_occupancy
_atom_site_disorder_assembly
_atom_site_disorder_group
I1 I 0.30399(2) 0.90929(2) 0.70145(2) 0.04389(10) Uani 1 1 d . . . . .
C1 C 0.2382(3) 0.7980(3) 0.4891(2) 0.0352(7) Uani 1 1 d . . . . .
H1 H 0.305868 0.852748 0.468416 0.042 Uiso 1 1 calc R . . . .
C2 C 0.1184(3) 0.7692(4) 0.4173(3) 0.0561(10) Uani 1 1 d . . . . .
H2 H 0.101559 0.803828 0.345385 0.067 Uiso 1 1 calc R . . . .
C3 C 0.4251(2) 0.6756(2) 0.58774(19) 0.0251(6) Uani 1 1 d . . . . .
C4 C 0.4634(3) 0.6154(2) 0.6618(2) 0.0287(6) Uani 1 1 d . . . . .
H4 H 0.402792 0.587382 0.692339 0.034 Uiso 1 1 calc R . . . .
C5 C 0.5850(3) 0.5854(2) 0.7036(2) 0.0325(6) Uani 1 1 d . . . . .
C6 C 0.5985(3) 0.4996(3) 0.7637(2) 0.0428(8) Uani 1 1 d . . . . .
H6 H 0.530350 0.461842 0.774237 0.051 Uiso 1 1 calc R . . . .
C7 C 0.7090(4) 0.4683(3) 0.8084(3) 0.0557(10) Uani 1 1 d . . . . .
H7 H 0.716165 0.409316 0.848785 0.067 Uiso 1 1 calc R . . . .
C8 C 0.8083(4) 0.5228(4) 0.7942(3) 0.0594(11) Uani 1 1 d . . . . .
H8 H 0.884219 0.501255 0.824486 0.071 Uiso 1 1 calc R . . . .
C9 C 0.7974(3) 0.6085(4) 0.7361(3) 0.0624(12) Uani 1 1 d . . . . .
H9 H 0.865876 0.646562 0.726964 0.075 Uiso 1 1 calc R . . . .
C10 C 0.6869(3) 0.6398(3) 0.6908(3) 0.0485(9) Uani 1 1 d . . . . .
H10 H 0.680572 0.698838 0.650571 0.058 Uiso 1 1 calc R . . . .
C11 C 0.5043(2) 0.7210(2) 0.52554(19) 0.0261(6) Uani 1 1 d . . . . .
C12 C 0.5504(3) 0.6583(3) 0.4619(2) 0.0419(8) Uani 1 1 d . . . . .
H12 H 0.533143 0.585701 0.459069 0.050 Uiso 1 1 calc R . . . .
C13 C 0.6213(4) 0.7008(3) 0.4027(3) 0.0521(10) Uani 1 1 d . . . . .
H13 H 0.652226 0.656996 0.359437 0.063 Uiso 1 1 calc R . . . .
C14 C 0.6476(3) 0.8059(3) 0.4058(2) 0.0453(8) Uani 1 1 d . . . . .
H14 H 0.696614 0.834558 0.365116 0.054 Uiso 1 1 calc R . . . .
C15 C 0.6021(3) 0.8690(3) 0.4684(2) 0.0410(8) Uani 1 1 d . . . . .
H15 H 0.619879 0.941605 0.470870 0.049 Uiso 1 1 calc R . . . .
C16 C 0.5307(3) 0.8273(2) 0.5276(2) 0.0340(7) Uani 1 1 d . . . . .
H16 H 0.499325 0.871575 0.570271 0.041 Uiso 1 1 calc R . . . .
B3 B 0.1066(4) 0.8519(4) 0.5085(3) 0.0496(10) Uani 1 1 d . . . . .
H3 H 0.083593 0.936973 0.501994 0.059 Uiso 1 1 calc R . . . .
B4 B 0.2116(3) 0.8012(3) 0.6009(2) 0.0301(7) Uani 1 1 d . . . . .
B5 B 0.2883(3) 0.6937(2) 0.5582(2) 0.0263(6) Uani 1 1 d . . . . .
B6 B 0.2266(3) 0.6761(3) 0.4377(3) 0.0416(9) Uani 1 1 d . . . . .
H6A H 0.280881 0.647285 0.385033 0.050 Uiso 1 1 calc R . . . .
B7 B 0.0014(4) 0.7519(5) 0.4737(4) 0.0620(13) Uani 1 1 d . . . . .
H7A H -0.092603 0.771105 0.444214 0.074 Uiso 1 1 calc R . . . .
B8 B 0.0601(3) 0.7700(3) 0.5939(3) 0.0423(9) Uani 1 1 d . . . . .
H8A H 0.005158 0.800619 0.645354 0.051 Uiso 1 1 calc R . . . .
B9 B 0.1715(3) 0.6721(3) 0.6244(3) 0.0313(7) Uani 1 1 d . . . . .
H9A H 0.189672 0.638091 0.696525 0.038 Uiso 1 1 calc R . . . .
B10 B 0.1809(3) 0.5943(3) 0.5239(3) 0.0399(9) Uani 1 1 d . . . . .
H10A H 0.204963 0.509430 0.529416 0.048 Uiso 1 1 calc R . . . .
B11 B 0.0754(4) 0.6445(5) 0.4309(3) 0.0586(13) Uani 1 1 d . . . . .
H11 H 0.029804 0.593338 0.373492 0.070 Uiso 1 1 calc R . . . .
B12 B 0.0402(4) 0.6416(4) 0.5457(3) 0.0501(11) Uani 1 1 d . . . . .
H12A H -0.028648 0.587564 0.565491 0.060 Uiso 1 1 calc R . . . .

loop_
_atom_site_aniso_label
_atom_site_aniso_U_11
_atom_site_aniso_U_22
_atom_site_aniso_U_33
_atom_site_aniso_U_23
_atom_site_aniso_U_13
_atom_site_aniso_U_12
I1 0.05784(16) 0.03431(13) 0.04565(14) -0.01487(9) 0.02705(11) -0.01717(9)
C1 0.0399(17) 0.0372(17) 0.0289(15) 0.0062(13) 0.0069(13) 0.0107(13)
C2 0.048(2) 0.080(3) 0.0367(19) 0.0027(19) -0.0044(16) 0.024(2)
C3 0.0285(14) 0.0230(13) 0.0242(13) -0.0023(11) 0.0053(11) -0.0015(11)
C4 0.0295(15) 0.0271(14) 0.0302(15) 0.0021(12) 0.0065(12) -0.0011(11)
C5 0.0366(16) 0.0326(16) 0.0281(15) 0.0011(12) 0.0046(12) 0.0054(12)
C6 0.050(2) 0.0318(17) 0.0435(18) 0.0043(14) -0.0029(15) 0.0020(15)
C7 0.063(3) 0.043(2) 0.054(2) 0.0063(17) -0.0110(19) 0.0148(18)
C8 0.050(2) 0.078(3) 0.047(2) 0.003(2) -0.0047(17) 0.027(2)
C9 0.0343(19) 0.099(4) 0.054(2) 0.016(2) 0.0070(17) 0.004(2)
C10 0.0340(17) 0.067(2) 0.044(2) 0.0201(18) 0.0050(15) 0.0022(17)
C11 0.0269(14) 0.0284(14) 0.0229(13) 0.0028(11) 0.0039(11) 0.0008(11)
C12 0.052(2) 0.0351(17) 0.0425(18) -0.0043(14) 0.0198(16) 0.0013(15)
C13 0.059(2) 0.063(2) 0.0406(19) -0.0053(17) 0.0275(17) 0.0068(19)
C14 0.0401(18) 0.062(2) 0.0362(17) 0.0152(16) 0.0139(14) -0.0020(16)
C15 0.0396(18) 0.0398(18) 0.0446(19) 0.0096(15) 0.0099(15) -0.0075(14)
C16 0.0358(16) 0.0326(16) 0.0356(16) -0.0010(13) 0.0114(13) -0.0019(13)
B3 0.045(2) 0.055(3) 0.050(2) 0.005(2) 0.0090(18) 0.024(2)
B4 0.0335(17) 0.0265(16) 0.0321(17) -0.0019(13) 0.0110(14) 0.0005(13)
B5 0.0305(16) 0.0248(15) 0.0236(15) 0.0001(12) 0.0047(12) 0.0000(13)
B6 0.039(2) 0.055(2) 0.0287(18) -0.0098(17) -0.0028(15) 0.0091(17)
B7 0.035(2) 0.086(4) 0.062(3) -0.011(3) -0.004(2) 0.016(2)
B8 0.0303(18) 0.045(2) 0.052(2) -0.0069(18) 0.0100(16) 0.0035(16)
B9 0.0312(17) 0.0276(17) 0.0368(18) -0.0035(14) 0.0105(14) -0.0062(13)
B10 0.0347(19) 0.038(2) 0.046(2) -0.0154(16) 0.0029(16) -0.0054(15)
B11 0.037(2) 0.082(3) 0.051(3) -0.023(2) -0.0093(19) 0.006(2)
B12 0.0296(19) 0.057(3) 0.063(3) -0.020(2) 0.0051(18) -0.0082(18)

loop_
_atom_type_symbol
_atom_type_description
_atom_type_scat_dispersion_real
_atom_type_scat_dispersion_imag
_atom_type_scat_source
C C 0.0148 0.0070 'International Tables Vol C Tables 4.2.6.8 and 6.1.1.4'
H H 0.0000 0.0000 'International Tables Vol C Tables 4.2.6.8 and 6.1.1.4'
B B 0.0073 0.0030 'International Tables Vol C Tables 4.2.6.8 and 6.1.1.4'
I I 0.0969 5.4976 'International Tables Vol C Tables 4.2.6.8 and 6.1.1.4'

loop_
_geom_angle_atom_site_label_1
_geom_angle_atom_site_label_2
_geom_angle_atom_site_label_3
_geom_angle
_geom_angle_site_symmetry_1
_geom_angle_site_symmetry_3
_geom_angle_publ_flag
C2 C1 H1 121.3 . . ?
C2 C1 B3 61.6(2) . . ?
C2 C1 B4 110.8(3) . . ?
C2 C1 B5 111.6(3) . . ?
C2 C1 B6 61.3(2) . . ?
B3 C1 H1 116.9 . . ?
B3 C1 B6 115.1(3) . . ?
B4 C1 H1 118.5 . . ?
B4 C1 B3 62.5(2) . . ?
B4 C1 B5 63.54(19) . . ?
B4 C1 B6 114.9(3) . . ?
B5 C1 H1 117.6 . . ?
B5 C1 B3 115.9(3) . . ?
B5 C1 B6 62.8(2) . . ?
B6 C1 H1 117.4 . . ?
C1 C2 H2 120.6 . . ?
C1 C2 B3 61.9(2) . . ?
C1 C2 B6 62.2(2) . . ?
C1 C2 B7 111.9(3) . . ?
C1 C2 B11 111.8(3) . . ?
B3 C2 H2 116.7 . . ?
B6 C2 H2 116.7 . . ?
B6 C2 B3 116.1(3) . . ?
B7 C2 H2 117.9 . . ?
B7 C2 B3 62.8(3) . . ?
B7 C2 B6 115.6(4) . . ?
B7 C2 B11 63.4(3) . . ?
B11 C2 H2 118.1 . . ?
B11 C2 B3 115.6(3) . . ?
B11 C2 B6 62.5(3) . . ?
C4 C3 C11 123.7(3) . . ?
C4 C3 B5 119.2(3) . . ?
C11 C3 B5 116.9(2) . . ?
C3 C4 H4 114.9 . . ?
C3 C4 C5 130.2(3) . . ?
C5 C4 H4 114.9 . . ?
C6 C5 C4 117.6(3) . . ?
C6 C5 C10 117.7(3) . . ?
C10 C5 C4 124.6(3) . . ?
C5 C6 H6 119.3 . . ?
C7 C6 C5 121.5(4) . . ?
C7 C6 H6 119.3 . . ?
C6 C7 H7 120.1 . . ?
C8 C7 C6 119.8(4) . . ?
C8 C7 H7 120.1 . . ?
C7 C8 H8 120.1 . . ?
C9 C8 C7 119.9(4) . . ?
C9 C8 H8 120.1 . . ?
C8 C9 H9 119.8 . . ?
C8 C9 C10 120.4(4) . . ?
C10 C9 H9 119.8 . . ?
C5 C10 H10 119.6 . . ?
C9 C10 C5 120.7(4) . . ?
C9 C10 H10 119.6 . . ?
C12 C11 C3 120.4(3) . . ?
C12 C11 C16 118.4(3) . . ?
C16 C11 C3 121.2(3) . . ?
C11 C12 H12 119.7 . . ?
C13 C12 C11 120.5(3) . . ?
C13 C12 H12 119.7 . . ?
C12 C13 H13 119.7 . . ?
C14 C13 C12 120.7(3) . . ?
C14 C13 H13 119.7 . . ?
C13 C14 H14 120.3 . . ?
C15 C14 C13 119.4(3) . . ?
C15 C14 H14 120.3 . . ?
C14 C15 H15 119.9 . . ?
C14 C15 C16 120.2(3) . . ?
C16 C15 H15 119.9 . . ?
C11 C16 H16 119.6 . . ?
C15 C16 C11 120.8(3) . . ?
C15 C16 H16 119.6 . . ?
C1 B3 H3 125.2 . . ?
C1 B3 B4 58.01(19) . . ?
C1 B3 B7 103.6(3) . . ?
C1 B3 B8 104.2(3) . . ?
C2 B3 C1 56.5(2) . . ?
C2 B3 H3 125.5 . . ?
C2 B3 B4 103.2(3) . . ?
C2 B3 B7 57.9(3) . . ?
C2 B3 B8 104.0(3) . . ?
B4 B3 H3 122.8 . . ?
B4 B3 B7 107.4(3) . . ?
B7 B3 H3 122.5 . . ?
B8 B3 H3 122.9 . . ?
B8 B3 B4 59.9(2) . . ?
B8 B3 B7 60.3(3) . . ?
C1 B4 I1 121.2(2) . . ?
C1 B4 B3 59.4(2) . . ?
C1 B4 B5 58.68(18) . . ?
C1 B4 B8 105.3(3) . . ?
C1 B4 B9 104.7(2) . . ?
B3 B4 I1 118.4(2) . . ?
B3 B4 B5 109.3(2) . . ?
B5 B4 I1 120.7(2) . . ?
B8 B4 I1 123.7(2) . . ?
B8 B4 B3 59.9(2) . . ?
B8 B4 B5 109.6(2) . . ?
B9 B4 I1 125.8(2) . . ?
B9 B4 B3 108.8(3) . . ?
B9 B4 B5 60.29(18) . . ?
B9 B4 B8 61.0(2) . . ?
C1 B5 B4 57.78(18) . . ?
C1 B5 B6 59.0(2) . . ?
C1 B5 B9 103.0(2) . . ?
C1 B5 B10 104.0(2) . . ?
C3 B5 C1 120.0(2) . . ?
C3 B5 B4 122.7(2) . . ?
C3 B5 B6 117.9(2) . . ?
C3 B5 B9 128.9(2) . . ?
C3 B5 B10 125.6(3) . . ?
B6 B5 B4 107.1(2) . . ?
B9 B5 B4 59.03(18) . . ?
B9 B5 B6 106.9(2) . . ?
B10 B5 B4 106.9(2) . . ?
B10 B5 B6 59.4(2) . . ?
B10 B5 B9 59.8(2) . . ?
C1 B6 B5 58.26(18) . . ?
C1 B6 H6A 125.4 . . ?
C1 B6 B10 104.0(2) . . ?
C1 B6 B11 103.8(3) . . ?
C2 B6 C1 56.5(2) . . ?
C2 B6 B5 104.1(3) . . ?
C2 B6 H6A 125.1 . . ?
C2 B6 B10 104.3(3) . . ?
C2 B6 B11 58.2(3) . . ?
B5 B6 H6A 122.1 . . ?
B10 B6 B5 60.2(2) . . ?
B10 B6 H6A 123.0 . . ?
B11 B6 B5 108.4(3) . . ?
B11 B6 H6A 122.1 . . ?
B11 B6 B10 60.5(3) . . ?
C2 B7 B3 59.3(3) . . ?
C2 B7 H7A 125.1 . . ?
C2 B7 B8 104.5(3) . . ?
C2 B7 B11 58.3(3) . . ?
C2 B7 B12 104.2(3) . . ?
B3 B7 H7A 121.1 . . ?
B3 B7 B8 59.6(3) . . ?
B3 B7 B11 108.5(3) . . ?
B8 B7 H7A 122.3 . . ?
B11 B7 H7A 121.3 . . ?
B11 B7 B8 108.4(3) . . ?
B12 B7 B3 108.2(3) . . ?
B12 B7 H7A 122.4 . . ?
B12 B7 B8 60.4(3) . . ?
B12 B7 B11 60.0(3) . . ?
B3 B8 B4 60.2(2) . . ?
B3 B8 B7 60.1(3) . . ?
B3 B8 H8A 121.4 . . ?
B3 B8 B9 107.8(3) . . ?
B3 B8 B12 107.9(3) . . ?
B4 B8 B7 107.5(3) . . ?
B4 B8 H8A 122.2 . . ?
B4 B8 B9 59.40(19) . . ?
B4 B8 B12 107.1(3) . . ?
B7 B8 H8A 122.2 . . ?
B7 B8 B9 107.1(3) . . ?
B7 B8 B12 59.5(3) . . ?
B9 B8 H8A 122.2 . . ?
B12 B8 H8A 122.2 . . ?
B12 B8 B9 59.6(2) . . ?
B4 B9 B5 60.68(18) . . ?
B4 B9 B8 59.6(2) . . ?
B4 B9 H9A 121.9 . . ?
B4 B9 B10 108.3(3) . . ?
B4 B9 B12 107.5(3) . . ?
B5 B9 B8 108.8(2) . . ?
B5 B9 H9A 121.1 . . ?
B8 B9 H9A 121.4 . . ?
B10 B9 B5 60.0(2) . . ?
B10 B9 B8 108.8(3) . . ?
B10 B9 H9A 121.3 . . ?
B12 B9 B5 108.5(3) . . ?
B12 B9 B8 60.0(2) . . ?
B12 B9 H9A 121.7 . . ?
B12 B9 B10 60.5(2) . . ?
B5 B10 H10A 121.4 . . ?
B5 B10 B12 107.9(3) . . ?
B6 B10 B5 60.4(2) . . ?
B6 B10 B9 108.0(3) . . ?
B6 B10 H10A 121.8 . . ?
B6 B10 B11 59.6(3) . . ?
B6 B10 B12 107.4(3) . . ?
B9 B10 B5 60.13(19) . . ?
B9 B10 H10A 122.0 . . ?
B9 B10 B12 59.7(2) . . ?
B11 B10 B5 107.9(3) . . ?
B11 B10 B9 107.2(3) . . ?
B11 B10 H10A 122.3 . . ?
B11 B10 B12 59.4(3) . . ?
B12 B10 H10A 122.2 . . ?
C2 B11 B6 59.3(3) . . ?
C2 B11 B7 58.3(3) . . ?
C2 B11 B10 104.7(3) . . ?
C2 B11 H11 125.2 . . ?
C2 B11 B12 104.0(3) . . ?
B6 B11 B7 108.7(3) . . ?
B6 B11 B10 59.9(2) . . ?
B6 B11 H11 120.9 . . ?
B6 B11 B12 108.6(3) . . ?
B7 B11 B10 108.6(3) . . ?
B7 B11 H11 121.3 . . ?
B10 B11 H11 122.0 . . ?
B12 B11 B7 59.8(3) . . ?
B12 B11 B10 60.7(3) . . ?
B12 B11 H11 122.4 . . ?
B7 B12 B8 60.1(3) . . ?
B7 B12 B9 108.1(3) . . ?
B7 B12 B10 108.3(3) . . ?
B7 B12 B11 60.2(3) . . ?
B7 B12 H12A 121.5 . . ?
B8 B12 B10 108.5(3) . . ?
B8 B12 H12A 121.3 . . ?
B9 B12 B8 60.4(2) . . ?
B9 B12 B10 59.8(2) . . ?
B9 B12 H12A 121.9 . . ?
B10 B12 H12A 121.6 . . ?
B11 B12 B8 108.3(4) . . ?
B11 B12 B9 107.6(3) . . ?
B11 B12 B10 59.9(2) . . ?
B11 B12 H12A 121.8 . . ?

loop_
_geom_bond_atom_site_label_1
_geom_bond_atom_site_label_2
_geom_bond_distance
_geom_bond_site_symmetry_2
_geom_bond_publ_flag
I1 B4 2.160(3) . ?
C1 H1 1.1200 . ?
C1 C2 1.626(5) . ?
C1 B3 1.721(5) . ?
C1 B4 1.695(4) . ?
C1 B5 1.711(4) . ?
C1 B6 1.724(5) . ?
C2 H2 1.1200 . ?
C2 B3 1.715(6) . ?
C2 B6 1.711(5) . ?
C2 B7 1.690(7) . ?
C2 B11 1.691(8) . ?
C3 C4 1.337(4) . ?
C3 C11 1.494(4) . ?
C3 B5 1.574(4) . ?
C4 H4 0.9500 . ?
C4 C5 1.478(4) . ?
C5 C6 1.393(4) . ?
C5 C10 1.396(5) . ?
C6 H6 0.9500 . ?
C6 C7 1.386(5) . ?
C7 H7 0.9500 . ?
C7 C8 1.377(6) . ?
C8 H8 0.9500 . ?
C8 C9 1.377(6) . ?
C9 H9 0.9500 . ?
C9 C10 1.387(5) . ?
C10 H10 0.9500 . ?
C11 C12 1.387(4) . ?
C11 C16 1.392(4) . ?
C12 H12 0.9500 . ?
C12 C13 1.382(5) . ?
C13 H13 0.9500 . ?
C13 C14 1.378(6) . ?
C14 H14 0.9500 . ?
C14 C15 1.376(5) . ?
C15 H15 0.9500 . ?
C15 C16 1.383(4) . ?
C16 H16 0.9500 . ?
B3 H3 1.1200 . ?
B3 B4 1.773(5) . ?
B3 B7 1.775(7) . ?
B3 B8 1.766(6) . ?
B4 B5 1.793(5) . ?
B4 B8 1.767(5) . ?
B4 B9 1.763(5) . ?
B5 B6 1.789(5) . ?
B5 B9 1.786(5) . ?
B5 B10 1.784(5) . ?
B6 H6A 1.1200 . ?
B6 B10 1.770(6) . ?
B6 B11 1.765(6) . ?
B7 H7A 1.1200 . ?
B7 B8 1.779(6) . ?
B7 B11 1.777(7) . ?
B7 B12 1.769(8) . ?
B8 H8A 1.1200 . ?
B8 B9 1.792(5) . ?
B8 B12 1.785(6) . ?
B9 H9A 1.1200 . ?
B9 B10 1.781(5) . ?
B9 B12 1.779(5) . ?
B10 H10A 1.1200 . ?
B10 B11 1.780(6) . ?
B10 B12 1.794(6) . ?
B11 H11 1.1200 . ?
B11 B12 1.772(7) . ?
B12 H12A 1.1200 . ?
